data_7156160
loop_
_publ_author_name
'Josa-Culler\'e, Laia'
'Christensen, Kirsten E.'
'Moloney, Mark G.'

_publ_section_title
;
 Diastereoselective reduction of the tricarbonyl moiety in bicyclic
 tetramates giving pyroglutamates.
;
_journal_issue 15
_journal_name_full 'Organic &amp; biomolecular chemistry'
_journal_page_first 2705
_journal_page_last 2710
_journal_paper_doi 10.1039/c8ob00187a
_journal_volume 16
_journal_year 2018
_chemical_absolute_configuration ad
_chemical_formula_moiety 'C16 H26 N2 O7'
_chemical_formula_sum 'C16 H26 N2 O7'
_chemical_formula_weight 358.39
_chemical_melting_point ?
_space_group_IT_number 19
_space_group_name_Hall 'P 2ac 2ab'
_space_group_name_H-M_alt 'P 21 21 21'
_symmetry_cell_setting orthorhombic
_symmetry_space_group_name_Hall 'P 2ac 2ab'
_symmetry_space_group_name_H-M 'P 21 21 21'
_atom_sites_solution_hydrogens difmap
_atom_sites_solution_primary other
_audit_creation_date 2016-07-28
_audit_creation_method CRYSTALS_ver_14.43
_audit_update_record
;
2018-01-16 deposited with the CCDC.
2018-03-19 downloaded from the CCDC.
;
_cell_angle_alpha 90
_cell_angle_beta 90
_cell_angle_gamma 90
_cell_formula_units_Z 4
_cell_length_a 8.5004(2)
_cell_length_b 12.8701(2)
_cell_length_c 16.4218(3)
_cell_measurement_reflns_used 12446
_cell_measurement_temperature 150
_cell_measurement_theta_max 76
_cell_measurement_theta_min 4
_cell_volume 1796.56(6)
_computing_cell_refinement 'CrysAlis, (Oxford Diffraction, 2002)'
_computing_data_collection 'SuperNova, (Oxford Diffraction, 2010)'
_computing_data_reduction 'CrysAlis, (Oxford Diffraction, 2002)'
_computing_molecular_graphics 'CAMERON (Watkin et al., 1996)'
_computing_publication_material 'CRYSTALS (Betteridge et al., 2003)'
_computing_structure_refinement 'CRYSTALS (Betteridge et al., 2003)'
_computing_structure_solution 'Superflip (Palatinus & Chapuis, 2007)'
_diffrn_ambient_temperature 150
_diffrn_measured_fraction_theta_full 1.000
_diffrn_measured_fraction_theta_max 1.000
_diffrn_measurement_device Area
_diffrn_measurement_device_type 'Oxford Diffraction SuperNova'
_diffrn_measurement_method \w
_diffrn_radiation_monochromator graphite
_diffrn_radiation_type 'Cu K\a'
_diffrn_radiation_wavelength 1.54184
_diffrn_reflns_av_R_equivalents 0.038
_diffrn_reflns_av_sigmaI/netI 0.0414
_diffrn_reflns_limit_h_max 10
_diffrn_reflns_limit_h_min -10
_diffrn_reflns_limit_k_max 16
_diffrn_reflns_limit_k_min -16
_diffrn_reflns_limit_l_max 20
_diffrn_reflns_limit_l_min -20
_diffrn_reflns_number 22249
_diffrn_reflns_theta_full 76.168
_diffrn_reflns_theta_max 76.168
_diffrn_reflns_theta_min 4.365
_diffrn_standards_number 0
_exptl_absorpt_coefficient_mu 0.875
_exptl_absorpt_correction_T_max 0.88
_exptl_absorpt_correction_T_min 0.69
_exptl_absorpt_correction_type multi-scan
_exptl_absorpt_process_details 'CrysAlis, (Oxford Diffraction, 2002)'
_exptl_crystal_colour clear_pale_colourless
_exptl_crystal_density_diffrn 1.325
_exptl_crystal_density_meas ?
_exptl_crystal_density_method 'not measured'
_exptl_crystal_description block
_exptl_crystal_F_000 768.000
_exptl_crystal_size_max 0.20
_exptl_crystal_size_mid 0.18
_exptl_crystal_size_min 0.14
_refine_diff_density_max 0.27
_refine_diff_density_min -0.18
_refine_ls_abs_structure_details 'Flack (1983), 1597 Friedel-pairs'
_refine_ls_abs_structure_Flack -0.02(13)
_refine_ls_extinction_method None
_refine_ls_goodness_of_fit_ref 1.0118
_refine_ls_hydrogen_treatment constr
_refine_ls_matrix_type full
_refine_ls_number_parameters 236
_refine_ls_number_reflns 3739
_refine_ls_number_restraints 30
_refine_ls_R_factor_all 0.0362
_refine_ls_R_factor_gt 0.0356
_refine_ls_shift/su_max 0.0004836
_refine_ls_shift/su_mean 0.0000415
_refine_ls_structure_factor_coef Fsqd
_refine_ls_weighting_details
;
 Method= Modified Sheldrick 
 w=1/[\s^2^(F^2^) + ( 0.07P)^2^ + 0.19P] 
 ,where P=(max(Fo^2^,0) + 2Fc^2^)/3 
;
_refine_ls_weighting_scheme calc
_refine_ls_wR_factor_all 0.0958
_refine_ls_wR_factor_gt 0.0950
_refine_ls_wR_factor_ref 0.0958
_reflns_limit_h_max 10
_reflns_limit_h_min -10
_reflns_limit_k_max 16
_reflns_limit_k_min 0
_reflns_limit_l_max 20
_reflns_limit_l_min 0
_reflns_number_gt 3660
_reflns_number_total 3754
_reflns_threshold_expression I>2.0\s(I)
_oxford_diffrn_Wilson_B_factor 2.38
_oxford_diffrn_Wilson_scale 0.02
_oxford_refine_ls_r_factor_ref 0.0362
_oxford_refine_ls_scale 7.9(2)
_oxford_reflns_number_all 3739
_oxford_reflns_threshold_expression_ref I>-3.0\s(I)
_oxford_structure_analysis_title 6603
_cod_data_source_file c8ob00187a3.cif
_cod_data_source_block 12
_cod_depositor_comments
;
The following automatic conversions were performed:

'_chemical_melting_point' value 'not measured' was changed to '?' -
the value is undefined or not given.

'_atom_sites_solution_primary' value 'Other' changed to 'other'
according to
/home/data/users/saulius/crontab/automatic-downloads/rss-feeds/RSC/lib/dictionaries/cif_core.dic
dictionary named 'cif_core.dic' version 2.4.2 from 2011-04-26.

'_exptl_crystal_density_meas' value 'not measured' was changed to '?'
- the value is perceived as not measured.

Automatic conversion script
Id: cif_fix_values 4973 2017-02-22 13:04:09Z antanas 

 Adding full bibliography for 7156160--7156161.cif.
;
_cod_original_sg_symbol_H-M 'P 21 21 21 '
_cod_database_code 7156160

loop_
_symmetry_equiv_pos_as_xyz
x,y,z
-x+1/2,-y,z+1/2
x+1/2,-y+1/2,-z
-x,y+1/2,-z+1/2

loop_
_atom_site_label
_atom_site_type_symbol
_atom_site_fract_x
_atom_site_fract_y
_atom_site_fract_z
_atom_site_U_iso_or_equiv
_atom_site_occupancy
_atom_site_adp_type
_atom_site_refinement_flags_posn
_atom_site_refinement_flags_adp
_atom_site_refinement_flags_occupancy
_atom_site_disorder_assembly
_atom_site_disorder_group
N1 N 0.30977(12) 0.56267(8) 0.54226(6) 0.0195 1.0000 Uani . . . . .
C2 C 0.35268(16) 0.52806(10) 0.45971(7) 0.0222 1.0000 Uani . . . . .
O3 O 0.20431(13) 0.51227(9) 0.42081(6) 0.0314 1.0000 Uani . . . . .
C4 C 0.08081(16) 0.55950(11) 0.46689(8) 0.0271 1.0000 Uani . . . . .
C5 C 0.13940(14) 0.55985(10) 0.55511(7) 0.0213 1.0000 Uani . . . . .
C6 C 0.10782(14) 0.66134(10) 0.60522(7) 0.0215 1.0000 Uani . . . . .
C7 C 0.26471(14) 0.68169(10) 0.64628(7) 0.0214 1.0000 Uani . . . . .
O7 O 0.50967(12) 0.67937(8) 0.56526(6) 0.0272 1.0000 Uani . . . . .
C8 C 0.38122(14) 0.64418(9) 0.58116(7) 0.0199 1.0000 Uani . . . . .
C9 C 0.28842(16) 0.79507(10) 0.66891(8) 0.0240 1.0000 Uani . U . . .
O10 O 0.21435(16) 0.86439(9) 0.63733(8) 0.0420 1.0000 Uani . . . . .
N11 N 0.39223(16) 0.81479(10) 0.72943(7) 0.0318 1.0000 Uani D U . . .
C12 C 0.4434(2) 0.91920(14) 0.74913(11) 0.0440 1.0000 Uani . U . . .
O13 O 0.50422(13) 0.73673(9) 0.74693(7) 0.0300 0.895(3) Uani D U P 1 1
C14 C 0.4760(4) 0.6965(3) 0.82729(18) 0.0502 0.895(3) Uani D U P 1 1
O15 O -0.01285(11) 0.65304(8) 0.66278(6) 0.0292 1.0000 Uani . . . . .
C16 C -0.16514(16) 0.66261(12) 0.62676(10) 0.0338 1.0000 Uani . . . . .
C17 C 0.08367(16) 0.46582(10) 0.60456(8) 0.0253 1.0000 Uani . . . . .
O18 O -0.03021(14) 0.41526(9) 0.58806(8) 0.0417 1.0000 Uani . . . . .
O19 O 0.17433(12) 0.45127(8) 0.66991(6) 0.0275 1.0000 Uani . . . . .
C20 C 0.1223(2) 0.37182(12) 0.72603(10) 0.0369 1.0000 Uani . . . . .
C21 C 0.44842(17) 0.42724(10) 0.45614(8) 0.0255 1.0000 Uani . . . . .
C22 C 0.60425(17) 0.44441(12) 0.50062(9) 0.0317 1.0000 Uani . . . . .
C23 C 0.4834(2) 0.40441(12) 0.36593(9) 0.0367 1.0000 Uani . . . . .
C24 C 0.3577(2) 0.33709(10) 0.49436(9) 0.0334 1.0000 Uani . . . . .
O113 O 0.3633(13) 0.7466(8) 0.7960(6) 0.0394(15) 0.105(3) Uiso D U P 1 2
C114 C 0.505(3) 0.692(3) 0.8157(19) 0.039(2) 0.105(3) Uiso D U P 1 2
H21 H 0.4132 0.5853 0.4331 0.0249 1.0000 Uiso R . . . .
H42 H 0.0620 0.6306 0.4465 0.0310 1.0000 Uiso R . . . .
H41 H -0.0132 0.5160 0.4599 0.0341 1.0000 Uiso R . . . .
H61 H 0.0830 0.7174 0.5684 0.0241 1.0000 Uiso R . . . .
H71 H 0.2759 0.6379 0.6944 0.0253 1.0000 Uiso R . . . .
H122 H 0.4858 0.9208 0.8036 0.0661 1.0000 Uiso R . . . .
H121 H 0.3524 0.9613 0.7520 0.0654 1.0000 Uiso R . . . .
H123 H 0.5223 0.9509 0.7116 0.0664 1.0000 Uiso R . . . .
H143 H 0.5645 0.6546 0.8446 0.0740 0.895(3) Uiso R . P 1 1
H142 H 0.4625 0.7522 0.8660 0.0743 0.895(3) Uiso R . P 1 1
H141 H 0.3834 0.6523 0.8281 0.0739 0.895(3) Uiso R . P 1 1
H163 H -0.2409 0.6561 0.6697 0.0505 1.0000 Uiso R . . . .
H162 H -0.1772 0.7278 0.5994 0.0499 1.0000 Uiso R . . . .
H161 H -0.1839 0.6070 0.5876 0.0499 1.0000 Uiso R . . . .
H201 H 0.1843 0.3777 0.7759 0.0554 1.0000 Uiso R . . . .
H203 H 0.0131 0.3827 0.7359 0.0561 1.0000 Uiso R . . . .
H202 H 0.1362 0.3062 0.7003 0.0551 1.0000 Uiso R . . . .
H221 H 0.6725 0.3865 0.4945 0.0469 1.0000 Uiso R . . . .
H223 H 0.5905 0.4568 0.5588 0.0462 1.0000 Uiso R . . . .
H222 H 0.6560 0.5014 0.4769 0.0464 1.0000 Uiso R . . . .
H231 H 0.5458 0.3419 0.3612 0.0550 1.0000 Uiso R . . . .
H232 H 0.5437 0.4609 0.3401 0.0526 1.0000 Uiso R . . . .
H233 H 0.3857 0.3953 0.3357 0.0542 1.0000 Uiso R . . . .
H242 H 0.4137 0.2730 0.4871 0.0483 1.0000 Uiso R . . . .
H241 H 0.3450 0.3489 0.5523 0.0477 1.0000 Uiso R . . . .
H243 H 0.2578 0.3302 0.4700 0.0474 1.0000 Uiso R . . . .
H1142 H 0.4817 0.6365 0.8523 0.0589 0.105(3) Uiso R . P 1 2
H1141 H 0.5783 0.7393 0.8410 0.0590 0.105(3) Uiso R . P 1 2
H1143 H 0.5504 0.6646 0.7667 0.0590 0.105(3) Uiso R . P 1 2

loop_
_atom_site_aniso_label
_atom_site_aniso_U_11
_atom_site_aniso_U_22
_atom_site_aniso_U_33
_atom_site_aniso_U_23
_atom_site_aniso_U_13
_atom_site_aniso_U_12
N1 0.0196(5) 0.0184(5) 0.0207(4) -0.0025(4) -0.0015(4) 0.0004(4)
C2 0.0280(6) 0.0193(5) 0.0193(5) -0.0008(4) -0.0020(5) 0.0013(5)
O3 0.0328(5) 0.0380(5) 0.0235(4) -0.0090(4) -0.0094(4) 0.0070(4)
C4 0.0257(6) 0.0295(6) 0.0262(6) -0.0048(5) -0.0100(5) 0.0046(5)
C5 0.0192(6) 0.0217(6) 0.0231(5) -0.0028(4) -0.0047(4) -0.0005(4)
C6 0.0200(6) 0.0209(6) 0.0236(5) -0.0021(4) -0.0011(5) 0.0008(5)
C7 0.0201(5) 0.0220(6) 0.0220(5) -0.0048(4) -0.0013(4) -0.0002(4)
O7 0.0216(4) 0.0272(4) 0.0329(5) -0.0060(4) 0.0025(4) -0.0036(4)
C8 0.0198(5) 0.0179(5) 0.0220(5) 0.0000(4) -0.0038(4) 0.0012(4)
C9 0.0230(6) 0.0244(6) 0.0247(6) -0.0061(5) 0.0027(5) -0.0010(5)
O10 0.0490(7) 0.0257(5) 0.0514(7) -0.0048(5) -0.0168(6) 0.0059(5)
N11 0.0347(6) 0.0272(5) 0.0336(6) -0.0089(5) -0.0064(5) -0.0036(5)
C12 0.0564(10) 0.0350(8) 0.0407(8) -0.0099(7) -0.0069(8) -0.0137(8)
O13 0.0249(5) 0.0340(6) 0.0310(5) -0.0018(4) -0.0042(4) -0.0033(4)
C14 0.0642(18) 0.0503(13) 0.0362(13) 0.0021(12) -0.0118(11) -0.0161(14)
O15 0.0196(4) 0.0385(5) 0.0296(5) -0.0069(4) 0.0014(4) -0.0016(4)
C16 0.0174(6) 0.0373(8) 0.0466(8) -0.0093(7) -0.0022(5) 0.0002(5)
C17 0.0238(6) 0.0217(6) 0.0305(6) -0.0039(5) -0.0018(5) -0.0020(5)
O18 0.0362(6) 0.0338(5) 0.0549(7) 0.0026(5) -0.0118(5) -0.0155(5)
O19 0.0296(5) 0.0256(4) 0.0273(4) 0.0034(4) -0.0014(4) -0.0048(4)
C20 0.0468(9) 0.0283(7) 0.0357(7) 0.0061(6) 0.0051(7) -0.0055(6)
C21 0.0321(7) 0.0190(6) 0.0253(6) -0.0026(5) -0.0006(5) 0.0034(5)
C22 0.0289(7) 0.0315(7) 0.0346(6) -0.0024(6) -0.0011(6) 0.0089(6)
C23 0.0493(9) 0.0315(7) 0.0293(7) -0.0081(5) 0.0046(6) 0.0055(7)
C24 0.0449(8) 0.0202(6) 0.0350(7) 0.0003(5) 0.0010(6) 0.0024(6)

loop_
_atom_type_symbol
_atom_type_scat_dispersion_real
_atom_type_scat_dispersion_imag
_atom_type_scat_Cromer_Mann_a1
_atom_type_scat_Cromer_Mann_b1
_atom_type_scat_Cromer_Mann_a2
_atom_type_scat_Cromer_Mann_b2
_atom_type_scat_Cromer_Mann_a3
_atom_type_scat_Cromer_Mann_b3
_atom_type_scat_Cromer_Mann_a4
_atom_type_scat_Cromer_Mann_b4
_atom_type_scat_Cromer_Mann_c
_atom_type_scat_source
C 0.0181 0.0091 2.3100 20.8439 1.0200 10.2075 1.5886 0.5687 0.8650 51.6512 0.2156 'International Tables Vol C 4.2.6.8 and 6.1.1.4'
H 0.0000 0.0000 0.4930 10.5109 0.3229 26.1257 0.1402 3.1424 0.0408 57.7998 0.0030 'International Tables Vol C 4.2.6.8 and 6.1.1.4'
N 0.0311 0.0180 12.2126 0.0057 3.1322 9.8933 2.0125 28.9975 1.1663 0.5826 -11.5290 'International Tables Vol C 4.2.6.8 and 6.1.1.4'
O 0.0492 0.0322 3.0485 13.2771 2.2868 5.7011 1.5463 0.3239 0.8670 32.9089 0.2508 'International Tables Vol C 4.2.6.8 and 6.1.1.4'

loop_
_geom_angle_atom_site_label_1
_geom_angle_atom_site_label_2
_geom_angle_atom_site_label_3
_geom_angle
_geom_angle_publ_flag
C2 N1 C5 111.73(10) yes
C2 N1 C8 123.42(11) yes
C5 N1 C8 112.97(10) yes
N1 C2 O3 103.65(10) yes
N1 C2 C21 115.00(10) yes
O3 C2 C21 109.35(10) yes
N1 C2 H21 107.9 no
O3 C2 H21 111.4 no
C21 C2 H21 109.5 no
C2 O3 C4 110.56(9) yes
O3 C4 C5 105.25(10) yes
O3 C4 H42 109.5 no
C5 C4 H42 111.7 no
O3 C4 H41 107.0 no
C5 C4 H41 112.1 no
H42 C4 H41 110.9 no
C4 C5 N1 100.68(10) yes
C4 C5 C6 116.33(10) yes
N1 C5 C6 102.97(10) yes
C4 C5 C17 113.47(11) yes
N1 C5 C17 113.69(11) yes
C6 C5 C17 109.09(10) yes
C5 C6 C7 103.11(10) yes
C5 C6 O15 114.63(10) yes
C7 C6 O15 110.95(10) yes
C5 C6 H61 109.4 no
C7 C6 H61 110.0 no
O15 C6 H61 108.7 no
C6 C7 C8 101.72(9) yes
C6 C7 C9 113.03(11) yes
C8 C7 C9 112.75(10) yes
C6 C7 H71 110.3 no
C8 C7 H71 108.7 no
C9 C7 H71 110.1 no
C7 C8 N1 106.23(10) yes
C7 C8 O7 127.90(11) yes
N1 C8 O7 125.86(12) yes
C7 C9 O10 122.33(12) yes
C7 C9 N11 116.51(12) yes
O10 C9 N11 121.09(13) yes
C9 N11 C12 122.25(13) yes
C9 N11 O13 117.08(11) yes
C12 N11 O13 114.30(13) yes
C9 N11 C12 122.25(13) yes
C9 N11 O113 109.6(5) yes
C12 N11 O113 116.9(5) yes
N11 C12 H122 109.8 no
N11 C12 H121 107.2 no
H122 C12 H121 104.3 no
N11 C12 H123 116.3 no
H122 C12 H123 108.2 no
H121 C12 H123 110.3 no
N11 O13 C14 109.29(8) yes
O13 C14 H143 109.9 no
O13 C14 H142 110.9 no
H143 C14 H142 108.2 no
O13 C14 H141 111.0 no
H143 C14 H141 107.5 no
H142 C14 H141 109.2 no
C6 O15 C16 112.22(11) yes
O15 C16 H163 107.2 no
O15 C16 H162 111.6 no
H163 C16 H162 110.5 no
O15 C16 H161 111.0 no
H163 C16 H161 108.1 no
H162 C16 H161 108.4 no
C5 C17 O18 123.99(13) yes
C5 C17 O19 111.01(11) yes
O18 C17 O19 124.93(13) yes
C17 O19 C20 115.80(12) yes
O19 C20 H201 108.4 no
O19 C20 H203 107.6 no
H201 C20 H203 111.8 no
O19 C20 H202 107.9 no
H201 C20 H202 111.9 no
H203 C20 H202 109.1 no
C2 C21 C22 108.63(11) yes
C2 C21 C23 107.50(11) yes
C22 C21 C23 108.68(12) yes
C2 C21 C24 111.06(12) yes
C22 C21 C24 110.53(12) yes
C23 C21 C24 110.35(12) yes
C21 C22 H221 111.4 no
C21 C22 H223 112.8 no
H221 C22 H223 107.7 no
C21 C22 H222 108.6 no
H221 C22 H222 106.4 no
H223 C22 H222 109.6 no
C21 C23 H231 110.0 no
C21 C23 H232 112.0 no
H231 C23 H232 107.1 no
C21 C23 H233 110.4 no
H231 C23 H233 109.1 no
H232 C23 H233 108.2 no
C21 C24 H242 110.6 no
C21 C24 H241 109.9 no
H242 C24 H241 108.2 no
C21 C24 H243 110.6 no
H242 C24 H243 108.2 no
H241 C24 H243 109.3 no
N11 O113 C114 109.22(10) yes
O113 C114 H1142 109.4 no
O113 C114 H1141 109.6 no
H1142 C114 H1141 109.5 no
O113 C114 H1143 109.2 no
H1142 C114 H1143 109.3 no
H1141 C114 H1143 109.7 no

loop_
_geom_bond_atom_site_label_1
_geom_bond_atom_site_label_2
_geom_bond_distance
_geom_bond_publ_flag
N1 C2 1.4729(15) yes
N1 C5 1.4640(16) yes
N1 C8 1.3702(16) yes
C2 O3 1.4283(16) yes
C2 C21 1.5327(17) yes
C2 H21 0.998 no
O3 C4 1.4297(17) yes
C4 C5 1.5320(16) yes
C4 H42 0.987 no
C4 H41 0.982 no
C5 C6 1.5670(16) yes
C5 C17 1.5325(18) yes
C6 C7 1.5171(16) yes
C6 O15 1.3989(15) yes
C6 H61 0.965 no
C7 C8 1.5355(17) yes
C7 C9 1.5191(17) yes
C7 H71 0.975 no
O7 C8 1.2105(17) yes
C9 O10 1.2089(18) yes
C9 N11 1.3531(18) yes
N11 C12 1.4491(19) yes
N11 O13 1.4135(17) yes
N11 C12 1.4491(19) yes
N11 O113 1.423(7) yes
C12 H122 0.964 no
C12 H121 0.946 no
C12 H123 0.997 no
O13 C14 1.438(2) yes
C14 H143 0.968 no
C14 H142 0.966 no
C14 H141 0.971 no
O15 C16 1.4286(17) yes
C16 H163 0.959 no
C16 H162 0.957 no
C16 H161 0.975 no
C17 O18 1.1975(18) yes
C17 O19 1.3344(17) yes
O19 C20 1.4457(17) yes
C20 H201 0.977 no
C20 H203 0.953 no
C20 H202 0.952 no
C21 C22 1.529(2) yes
C21 C23 1.5393(18) yes
C21 C24 1.528(2) yes
C22 H221 0.950 no
C22 H223 0.976 no
C22 H222 0.940 no
C23 H231 0.967 no
C23 H232 0.985 no
C23 H233 0.974 no
C24 H242 0.960 no
C24 H241 0.970 no
C24 H243 0.943 no
O113 C114 1.430(10) yes
C114 H1142 0.959 no
C114 H1141 0.962 no
C114 H1143 0.960 no

loop_
_geom_hbond_atom_site_label_D
_geom_hbond_atom_site_label_H
_geom_hbond_atom_site_label_A
_geom_hbond_site_symmetry_A
_geom_hbond_angle_DHA
_geom_hbond_distance_DH
_geom_hbond_distance_HA
_geom_hbond_distance_DA
_geom_hbond_publ_flag
C4 H42 O7 3_466 164.66(4) 0.987 2.493 3.455(5) yes
C22 H222 O10 3_566 155.23(4) 0.940 2.597 3.473(5) yes
